data_2230121
loop_
_publ_author_name
'Liu, Yu-Peng'
'Li, Zong-Qi'
'Tan, Yong-Xia'
'Zhang, Zhi-Jie'

_publ_section_title
;
 Diferrocenyl(methyl)phenylsilane
;
_journal_coeditor_code QM2006
_journal_issue 5
_journal_name_full 'Acta Crystallographica Section E'
_journal_page_first m635
_journal_paper_doi 10.1107/S1600536811014917
_journal_volume 67
_journal_year 2011
_chemical_formula_iupac '[Fe2 (C5 H5)2 (C17 H16 Si)]'
_chemical_formula_moiety 'C27 H26 Fe2 Si'
_chemical_formula_sum 'C27 H26 Fe2 Si'
_chemical_formula_weight 490.27
_chemical_name_systematic
;
Diferrocenyl(methyl)phenylsilane
;
_space_group_IT_number 2
_symmetry_cell_setting triclinic
_symmetry_space_group_name_Hall '-P 1'
_symmetry_space_group_name_H-M 'P -1'
_atom_sites_solution_hydrogens geom
_atom_sites_solution_primary direct
_atom_sites_solution_secondary difmap
_audit_creation_method SHELXL97
_cell_angle_alpha 84.18(3)
_cell_angle_beta 76.18(3)
_cell_angle_gamma 79.04(3)
_cell_formula_units_Z 2
_cell_length_a 7.3840(15)
_cell_length_b 11.749(2)
_cell_length_c 13.107(3)
_cell_measurement_reflns_used 4135
_cell_measurement_temperature 173(2)
_cell_measurement_theta_max 27.4775
_cell_measurement_theta_min 1.7686
_cell_volume 1082.2(4)
_computing_cell_refinement 'CrystalClear (Rigaku, 2008)'
_computing_data_collection 'CrystalClear (Rigaku, 2008)'
_computing_data_reduction 'CrystalClear (Rigaku, 2008)'
_computing_molecular_graphics 'Mercury (Macrae <i>et al.</i>, 2008)'
_computing_publication_material 'SHELXL97 (Sheldrick, 2008)'
_computing_structure_refinement 'SHELXL97 (Sheldrick, 2008)'
_computing_structure_solution 'SHELXS97 (Sheldrick, 2008)'
_diffrn_ambient_temperature 173(2)
_diffrn_detector_area_resol_mean 28.5714
_diffrn_measured_fraction_theta_full 0.996
_diffrn_measured_fraction_theta_max 0.996
_diffrn_measurement_device_type 'Rigaku MM007HF + CCD (Saturn724+)'
_diffrn_measurement_method '\w scans at fixed \c = 45\%'
_diffrn_radiation_monochromator Confocal
_diffrn_radiation_source 'Rotating Anode'
_diffrn_radiation_type MoK\a
_diffrn_radiation_wavelength 0.71073
_diffrn_reflns_av_R_equivalents 0.0697
_diffrn_reflns_av_sigmaI/netI 0.0625
_diffrn_reflns_limit_h_max 9
_diffrn_reflns_limit_h_min -9
_diffrn_reflns_limit_k_max 15
_diffrn_reflns_limit_k_min -15
_diffrn_reflns_limit_l_max 16
_diffrn_reflns_limit_l_min -16
_diffrn_reflns_number 14130
_diffrn_reflns_theta_full 27.48
_diffrn_reflns_theta_max 27.48
_diffrn_reflns_theta_min 1.60
_exptl_absorpt_coefficient_mu 1.408
_exptl_absorpt_correction_T_max 1.0000
_exptl_absorpt_correction_T_min 0.3682
_exptl_absorpt_correction_type multi-scan
_exptl_absorpt_process_details '(CrystalClear; Rigaku, 2008)'
_exptl_crystal_colour yellow
_exptl_crystal_density_diffrn 1.505
_exptl_crystal_density_method 'not measured'
_exptl_crystal_description plate
_exptl_crystal_F_000 508
_exptl_crystal_size_max 0.30
_exptl_crystal_size_mid 0.28
_exptl_crystal_size_min 0.07
_refine_diff_density_max 0.565
_refine_diff_density_min -0.664
_refine_ls_extinction_method none
_refine_ls_goodness_of_fit_ref 1.131
_refine_ls_hydrogen_treatment constr
_refine_ls_matrix_type full
_refine_ls_number_parameters 271
_refine_ls_number_reflns 4942
_refine_ls_number_restraints 0
_refine_ls_restrained_S_all 1.131
_refine_ls_R_factor_all 0.0557
_refine_ls_R_factor_gt 0.0500
_refine_ls_shift/su_max 0.001
_refine_ls_shift/su_mean 0.000
_refine_ls_structure_factor_coef Fsqd
_refine_ls_weighting_details 'calc w = 1/[\s^2^(Fo^2^)+(0.0607P)^2^+0.3984P] where P=(Fo^2^+2Fc^2^)/3'
_refine_ls_weighting_scheme calc
_refine_ls_wR_factor_gt 0.1304
_refine_ls_wR_factor_ref 0.1340
_reflns_number_gt 4477
_reflns_number_total 4942
_reflns_threshold_expression I>2\s(I)
_cod_data_source_file qm2006.cif
_cod_data_source_block I
_cod_depositor_comments
;
The following automatic conversions were performed:

data name '_iucr_refine_instruction_details' was replaced with
'_iucr_refine_instructions_details' as specified in the replacement
file 'data/replacement-values/replacement_tags.lst'.

Automatic conversion script
Id: cif_correct_tags 9268 2022-04-12 08:56:07Z antanas 
;
_cod_database_code 2230121
_cod_database_fobs_code 2230121

loop_
_symmetry_equiv_pos_as_xyz
'x, y, z'
'-x, -y, -z'

loop_
_atom_site_type_symbol
_atom_site_label
_atom_site_fract_x
_atom_site_fract_y
_atom_site_fract_z
_atom_site_U_iso_or_equiv
_atom_site_adp_type
_atom_site_calc_flag
_atom_site_refinement_flags
_atom_site_occupancy
_atom_site_symmetry_multiplicity
_atom_site_disorder_assembly
_atom_site_disorder_group
Fe Fe1 0.53139(5) 1.10573(3) 0.67907(3) 0.02155(13) Uani d . 1 1 . .
Fe Fe2 0.97462(5) 0.61614(3) 0.69033(3) 0.02344(13) Uani d . 1 1 . .
Si Si1 0.66477(10) 0.84806(6) 0.82468(6) 0.02047(17) Uani d . 1 1 . .
C C1 0.5730(4) 1.1851(3) 0.5316(3) 0.0417(8) Uani d . 1 1 . .
H H1A 0.4763 1.2073 0.4879 0.050 Uiso calc R 1 1 . .
C C2 0.6085(4) 1.2555(3) 0.6041(3) 0.0411(8) Uani d . 1 1 . .
H H2A 0.5402 1.3359 0.6205 0.049 Uiso calc R 1 1 . .
C C3 0.7565(4) 1.1923(3) 0.6502(3) 0.0349(7) Uani d . 1 1 . .
H H3A 0.8108 1.2200 0.7042 0.042 Uiso calc R 1 1 . .
C C4 0.8125(4) 1.0827(3) 0.6053(2) 0.0269(6) Uani d . 1 1 . .
H H4A 0.9128 1.0190 0.6232 0.032 Uiso calc R 1 1 . .
C C5 0.6997(4) 1.0771(3) 0.5324(2) 0.0323(7) Uani d . 1 1 . .
H H5A 0.7079 1.0098 0.4895 0.039 Uiso calc R 1 1 . .
C C6 0.2971(4) 1.1552(3) 0.7950(2) 0.0295(6) Uani d . 1 1 . .
H H6A 0.2382 1.2368 0.8128 0.035 Uiso calc R 1 1 . .
C C7 0.4427(4) 1.0834(2) 0.8384(2) 0.0256(6) Uani d . 1 1 . .
H H7A 0.5039 1.1068 0.8914 0.031 Uiso calc R 1 1 . .
C C8 0.4895(4) 0.9728(2) 0.7921(2) 0.0210(5) Uani d . 1 1 . .
C C9 0.3686(4) 0.9785(3) 0.7198(2) 0.0269(6) Uani d . 1 1 . .
H H9A 0.3685 0.9151 0.6744 0.032 Uiso calc R 1 1 . .
C C10 0.2520(4) 1.0901(3) 0.7216(2) 0.0292(6) Uani d . 1 1 . .
H H10A 0.1558 1.1180 0.6784 0.035 Uiso calc R 1 1 . .
C C11 0.5340(4) 0.7643(2) 0.9397(2) 0.0224(5) Uani d . 1 1 . .
C C12 0.3377(4) 0.7909(3) 0.9725(2) 0.0289(6) Uani d . 1 1 . .
H H12A 0.2696 0.8506 0.9348 0.035 Uiso calc R 1 1 . .
C C13 0.2390(4) 0.7319(3) 1.0591(2) 0.0343(7) Uani d . 1 1 . .
H H13A 0.1052 0.7519 1.0806 0.041 Uiso calc R 1 1 . .
C C14 0.3368(4) 0.6443(3) 1.1137(2) 0.0342(7) Uani d . 1 1 . .
H H14A 0.2697 0.6039 1.1728 0.041 Uiso calc R 1 1 . .
C C15 0.5298(4) 0.6153(3) 1.0833(2) 0.0326(7) Uani d . 1 1 . .
H H15A 0.5965 0.5546 1.1207 0.039 Uiso calc R 1 1 . .
C C16 0.6277(4) 0.6756(3) 0.9969(2) 0.0294(6) Uani d . 1 1 . .
H H16A 0.7616 0.6558 0.9767 0.035 Uiso calc R 1 1 . .
C C17 0.8620(4) 0.9033(3) 0.8610(2) 0.0282(6) Uani d . 1 1 . .
H H17A 0.9279 0.9468 0.8002 0.042 Uiso calc R 1 1 . .
H H17B 0.9513 0.8376 0.8823 0.042 Uiso calc R 1 1 . .
H H17C 0.8097 0.9545 0.9195 0.042 Uiso calc R 1 1 . .
C C18 0.8860(4) 0.6662(3) 0.5540(2) 0.0322(7) Uani d . 1 1 . .
H H18A 0.9643 0.6534 0.4812 0.039 Uiso calc R 1 1 . .
C C19 0.8717(4) 0.7638(3) 0.6125(2) 0.0275(6) Uani d . 1 1 . .
H H19A 0.9387 0.8313 0.5877 0.033 Uiso calc R 1 1 . .
C C20 0.7460(3) 0.7498(2) 0.7137(2) 0.0217(5) Uani d . 1 1 . .
C C21 0.6855(4) 0.6405(3) 0.7140(2) 0.0261(6) Uani d . 1 1 . .
H H21A 0.5992 0.6050 0.7744 0.031 Uiso calc R 1 1 . .
C C22 0.7713(4) 0.5892(3) 0.6167(2) 0.0339(7) Uani d . 1 1 . .
H H22A 0.7543 0.5128 0.5961 0.041 Uiso calc R 1 1 . .
C C23 1.2496(5) 0.5377(4) 0.6434(3) 0.0498(10) Uani d . 1 1 . .
H H23A 1.3216 0.5273 0.5690 0.060 Uiso calc R 1 1 . .
C C24 1.2389(4) 0.6333(3) 0.7033(3) 0.0433(9) Uani d . 1 1 . .
H H24A 1.3012 0.7026 0.6784 0.052 Uiso calc R 1 1 . .
C C25 1.1252(4) 0.6138(3) 0.8041(3) 0.0336(7) Uani d . 1 1 . .
H H25A 1.0920 0.6673 0.8629 0.040 Uiso calc R 1 1 . .
C C26 1.0627(4) 0.5068(3) 0.8071(3) 0.0355(7) Uani d . 1 1 . .
H H26A 0.9797 0.4705 0.8685 0.043 Uiso calc R 1 1 . .
C C27 1.1412(5) 0.4595(3) 0.7070(3) 0.0478(9) Uani d . 1 1 . .
H H27A 1.1231 0.3838 0.6857 0.057 Uiso calc R 1 1 . .

loop_
_atom_site_aniso_label
_atom_site_aniso_U_11
_atom_site_aniso_U_22
_atom_site_aniso_U_33
_atom_site_aniso_U_12
_atom_site_aniso_U_13
_atom_site_aniso_U_23
Fe1 0.0184(2) 0.0211(2) 0.0234(2) -0.00145(15) -0.00342(15) -0.00001(16)
Fe2 0.0189(2) 0.0215(2) 0.0292(2) 0.00110(15) -0.00708(16) -0.00232(17)
Si1 0.0193(3) 0.0208(4) 0.0208(4) -0.0018(3) -0.0046(3) -0.0016(3)
C1 0.0285(15) 0.051(2) 0.0364(17) -0.0002(14) -0.0047(13) 0.0214(16)
C2 0.0305(15) 0.0260(16) 0.056(2) -0.0030(12) 0.0065(14) 0.0071(15)
C3 0.0261(14) 0.0314(16) 0.0451(18) -0.0107(12) 0.0014(12) -0.0037(14)
C4 0.0189(12) 0.0289(15) 0.0282(14) -0.0019(11) 0.0006(10) 0.0013(12)
C5 0.0298(14) 0.0409(18) 0.0233(14) -0.0075(13) 0.0000(11) -0.0006(13)
C6 0.0212(13) 0.0282(15) 0.0326(15) 0.0015(11) 0.0024(11) -0.0032(12)
C7 0.0255(13) 0.0271(15) 0.0213(13) -0.0006(11) -0.0012(10) -0.0049(11)
C8 0.0222(12) 0.0202(13) 0.0186(12) -0.0027(10) -0.0023(9) 0.0020(10)
C9 0.0239(13) 0.0270(15) 0.0310(14) -0.0081(11) -0.0066(11) 0.0006(12)
C10 0.0199(13) 0.0305(16) 0.0359(16) -0.0043(11) -0.0061(11) 0.0036(13)
C11 0.0237(12) 0.0246(14) 0.0200(12) -0.0053(10) -0.0047(10) -0.0045(10)
C12 0.0239(13) 0.0319(16) 0.0311(15) -0.0043(12) -0.0093(11) 0.0041(13)
C13 0.0247(14) 0.0423(19) 0.0353(16) -0.0099(13) -0.0047(12) 0.0029(14)
C14 0.0380(16) 0.0359(18) 0.0284(15) -0.0141(14) -0.0040(12) 0.0052(13)
C15 0.0364(16) 0.0303(16) 0.0314(16) -0.0065(13) -0.0108(12) 0.0059(13)
C16 0.0277(14) 0.0282(15) 0.0288(15) -0.0004(12) -0.0047(11) 0.0019(12)
C17 0.0269(13) 0.0279(15) 0.0324(15) -0.0060(11) -0.0115(11) -0.0003(12)
C18 0.0308(15) 0.0359(17) 0.0261(14) 0.0099(12) -0.0091(12) -0.0074(13)
C19 0.0260(13) 0.0272(15) 0.0253(14) 0.0027(11) -0.0040(11) -0.0008(12)
C20 0.0189(12) 0.0208(13) 0.0232(13) 0.0034(10) -0.0058(10) -0.0015(11)
C21 0.0192(12) 0.0268(15) 0.0329(15) 0.0000(10) -0.0094(11) -0.0034(12)
C22 0.0293(15) 0.0323(17) 0.0440(18) 0.0034(12) -0.0180(13) -0.0132(14)
C23 0.0258(16) 0.064(3) 0.048(2) 0.0227(16) -0.0088(14) -0.0053(19)
C24 0.0211(14) 0.047(2) 0.061(2) -0.0056(13) -0.0126(14) 0.0098(18)
C25 0.0264(14) 0.0362(18) 0.0411(17) 0.0021(12) -0.0184(12) -0.0039(14)
C26 0.0310(15) 0.0339(18) 0.0435(18) -0.0026(13) -0.0188(13) 0.0090(14)
C27 0.055(2) 0.0306(18) 0.060(2) 0.0145(16) -0.0331(19) -0.0101(17)

loop_
_atom_type_symbol
_atom_type_description
_atom_type_scat_dispersion_real
_atom_type_scat_dispersion_imag
_atom_type_scat_source
C C 0.0033 0.0016 'International Tables Vol C Tables 4.2.6.8 and 6.1.1.4'
H H 0.0000 0.0000 'International Tables Vol C Tables 4.2.6.8 and 6.1.1.4'
Si Si 0.0817 0.0704 'International Tables Vol C Tables 4.2.6.8 and 6.1.1.4'
Fe Fe 0.3463 0.8444 'International Tables Vol C Tables 4.2.6.8 and 6.1.1.4'

loop_
_geom_angle_atom_site_label_1
_geom_angle_atom_site_label_2
_geom_angle_atom_site_label_3
_geom_angle_site_symmetry_1
_geom_angle_site_symmetry_3
_geom_angle
_geom_angle_publ_flag
C2 Fe1 C7 . . 123.60(14) ?
C2 Fe1 C1 . . 40.77(15) ?
C7 Fe1 C1 . . 160.03(14) ?
C2 Fe1 C10 . . 119.94(13) ?
C7 Fe1 C10 . . 68.60(12) ?
C1 Fe1 C10 . . 106.41(13) ?
C2 Fe1 C9 . . 156.01(13) ?
C7 Fe1 C9 . . 68.49(12) ?
C1 Fe1 C9 . . 121.19(14) ?
C10 Fe1 C9 . . 40.78(12) ?
C2 Fe1 C6 . . 105.97(13) ?
C7 Fe1 C6 . . 40.94(11) ?
C1 Fe1 C6 . . 122.81(13) ?
C10 Fe1 C6 . . 40.69(12) ?
C9 Fe1 C6 . . 68.58(12) ?
C2 Fe1 C5 . . 68.58(14) ?
C7 Fe1 C5 . . 157.69(12) ?
C1 Fe1 C5 . . 40.89(13) ?
C10 Fe1 C5 . . 124.31(13) ?
C9 Fe1 C5 . . 108.27(13) ?
C6 Fe1 C5 . . 160.34(12) ?
C2 Fe1 C4 . . 68.10(13) ?
C7 Fe1 C4 . . 122.14(12) ?
C1 Fe1 C4 . . 68.39(12) ?
C10 Fe1 C4 . . 162.06(13) ?
C9 Fe1 C4 . . 125.99(12) ?
C6 Fe1 C4 . . 156.61(13) ?
C5 Fe1 C4 . . 40.67(12) ?
C2 Fe1 C3 . . 40.78(13) ?
C7 Fe1 C3 . . 107.28(13) ?
C1 Fe1 C3 . . 68.78(14) ?
C10 Fe1 C3 . . 155.47(13) ?
C9 Fe1 C3 . . 162.23(13) ?
C6 Fe1 C3 . . 120.32(13) ?
C5 Fe1 C3 . . 68.70(13) ?
C4 Fe1 C3 . . 40.47(12) ?
C2 Fe1 C8 . . 161.00(14) ?
C7 Fe1 C8 . . 41.07(11) ?
C1 Fe1 C8 . . 157.15(14) ?
C10 Fe1 C8 . . 69.26(11) ?
C9 Fe1 C8 . . 41.05(10) ?
C6 Fe1 C8 . . 69.36(11) ?
C5 Fe1 C8 . . 121.88(12) ?
C4 Fe1 C8 . . 108.47(11) ?
C3 Fe1 C8 . . 124.50(13) ?
C27 Fe2 C19 . . 156.38(14) ?
C27 Fe2 C23 . . 40.47(16) ?
C19 Fe2 C23 . . 120.54(14) ?
C27 Fe2 C18 . . 120.80(14) ?
C19 Fe2 C18 . . 40.67(12) ?
C23 Fe2 C18 . . 104.90(14) ?
C27 Fe2 C26 . . 40.89(15) ?
C19 Fe2 C26 . . 160.52(13) ?
C23 Fe2 C26 . . 68.35(15) ?
C18 Fe2 C26 . . 158.35(14) ?
C27 Fe2 C24 . . 68.03(15) ?
C19 Fe2 C24 . . 106.61(13) ?
C23 Fe2 C24 . . 40.48(16) ?
C18 Fe2 C24 . . 121.03(14) ?
C26 Fe2 C24 . . 68.00(13) ?
C27 Fe2 C21 . . 124.21(15) ?
C19 Fe2 C21 . . 68.25(12) ?
C23 Fe2 C21 . . 158.41(16) ?
C18 Fe2 C21 . . 68.04(12) ?
C26 Fe2 C21 . . 110.28(13) ?
C24 Fe2 C21 . . 160.67(14) ?
C27 Fe2 C22 . . 106.88(14) ?
C19 Fe2 C22 . . 68.52(13) ?
C23 Fe2 C22 . . 121.03(15) ?
C18 Fe2 C22 . . 40.62(13) ?
C26 Fe2 C22 . . 123.88(13) ?
C24 Fe2 C22 . . 156.87(14) ?
C21 Fe2 C22 . . 40.48(12) ?
C27 Fe2 C25 . . 68.00(14) ?
C19 Fe2 C25 . . 123.67(13) ?
C23 Fe2 C25 . . 67.84(14) ?
C18 Fe2 C25 . . 158.03(14) ?
C26 Fe2 C25 . . 40.31(13) ?
C24 Fe2 C25 . . 40.16(13) ?
C21 Fe2 C25 . . 126.03(12) ?
C22 Fe2 C25 . . 160.92(13) ?
C27 Fe2 C20 . . 160.94(15) ?
C19 Fe2 C20 . . 41.14(10) ?
C23 Fe2 C20 . . 157.74(15) ?
C18 Fe2 C20 . . 69.06(11) ?
C26 Fe2 C20 . . 124.83(13) ?
C24 Fe2 C20 . . 123.02(13) ?
C21 Fe2 C20 . . 40.90(11) ?
C22 Fe2 C20 . . 69.11(12) ?
C25 Fe2 C20 . . 109.36(12) ?
C8 Si1 C20 . . 109.90(12) ?
C8 Si1 C17 . . 109.23(13) ?
C20 Si1 C17 . . 113.67(13) ?
C8 Si1 C11 . . 106.11(12) ?
C20 Si1 C11 . . 106.86(12) ?
C17 Si1 C11 . . 110.79(12) ?
C2 C1 C5 . . 107.8(3) ?
C2 C1 Fe1 . . 69.52(18) ?
C5 C1 Fe1 . . 69.77(16) ?
C2 C1 H1A . . 126.1 ?
C5 C1 H1A . . 126.1 ?
Fe1 C1 H1A . . 126.1 ?
C1 C2 C3 . . 108.6(3) ?
C1 C2 Fe1 . . 69.71(18) ?
C3 C2 Fe1 . . 70.10(17) ?
C1 C2 H2A . . 125.7 ?
C3 C2 H2A . . 125.7 ?
Fe1 C2 H2A . . 125.7 ?
C4 C3 C2 . . 107.2(3) ?
C4 C3 Fe1 . . 69.71(16) ?
C2 C3 Fe1 . . 69.12(17) ?
C4 C3 H3A . . 126.4 ?
C2 C3 H3A . . 126.4 ?
Fe1 C3 H3A . . 126.4 ?
C3 C4 C5 . . 108.9(3) ?
C3 C4 Fe1 . . 69.82(16) ?
C5 C4 Fe1 . . 69.54(16) ?
C3 C4 H4A . . 125.5 ?
C5 C4 H4A . . 125.5 ?
Fe1 C4 H4A . . 125.5 ?
C4 C5 C1 . . 107.5(3) ?
C4 C5 Fe1 . . 69.79(16) ?
C1 C5 Fe1 . . 69.34(18) ?
C4 C5 H5A . . 126.3 ?
C1 C5 H5A . . 126.3 ?
Fe1 C5 H5A . . 126.3 ?
C10 C6 C7 . . 107.7(3) ?
C10 C6 Fe1 . . 69.59(16) ?
C7 C6 Fe1 . . 69.31(15) ?
C10 C6 H6A . . 126.2 ?
C7 C6 H6A . . 126.2 ?
Fe1 C6 H6A . . 126.2 ?
C6 C7 C8 . . 109.1(3) ?
C6 C7 Fe1 . . 69.74(16) ?
C8 C7 Fe1 . . 70.07(15) ?
C6 C7 H7A . . 125.5 ?
C8 C7 H7A . . 125.5 ?
Fe1 C7 H7A . . 125.5 ?
C7 C8 C9 . . 106.2(2) ?
C7 C8 Si1 . . 125.9(2) ?
C9 C8 Si1 . . 127.9(2) ?
C7 C8 Fe1 . . 68.85(15) ?
C9 C8 Fe1 . . 69.06(15) ?
Si1 C8 Fe1 . . 128.41(13) ?
C10 C9 C8 . . 109.0(3) ?
C10 C9 Fe1 . . 69.57(16) ?
C8 C9 Fe1 . . 69.89(15) ?
C10 C9 H9A . . 125.5 ?
C8 C9 H9A . . 125.5 ?
Fe1 C9 H9A . . 125.5 ?
C6 C10 C9 . . 108.1(2) ?
C6 C10 Fe1 . . 69.71(16) ?
C9 C10 Fe1 . . 69.65(15) ?
C6 C10 H10A . . 125.9 ?
C9 C10 H10A . . 125.9 ?
Fe1 C10 H10A . . 125.9 ?
C16 C11 C12 . . 117.2(2) ?
C16 C11 Si1 . . 122.1(2) ?
C12 C11 Si1 . . 120.7(2) ?
C13 C12 C11 . . 121.5(3) ?
C13 C12 H12A . . 119.2 ?
C11 C12 H12A . . 119.2 ?
C14 C13 C12 . . 119.6(3) ?
C14 C13 H13A . . 120.2 ?
C12 C13 H13A . . 120.2 ?
C15 C14 C13 . . 120.5(3) ?
C15 C14 H14A . . 119.8 ?
C13 C14 H14A . . 119.8 ?
C14 C15 C16 . . 119.5(3) ?
C14 C15 H15A . . 120.2 ?
C16 C15 H15A . . 120.2 ?
C11 C16 C15 . . 121.7(3) ?
C11 C16 H16A . . 119.1 ?
C15 C16 H16A . . 119.1 ?
Si1 C17 H17A . . 109.5 ?
Si1 C17 H17B . . 109.5 ?
H17A C17 H17B . . 109.5 ?
Si1 C17 H17C . . 109.5 ?
H17A C17 H17C . . 109.5 ?
H17B C17 H17C . . 109.5 ?
C19 C18 C22 . . 108.4(3) ?
C19 C18 Fe2 . . 69.39(17) ?
C22 C18 Fe2 . . 70.21(17) ?
C19 C18 H18A . . 125.8 ?
C22 C18 H18A . . 125.8 ?
Fe2 C18 H18A . . 125.8 ?
C18 C19 C20 . . 109.1(3) ?
C18 C19 Fe2 . . 69.93(17) ?
C20 C19 Fe2 . . 70.49(15) ?
C18 C19 H19A . . 125.5 ?
C20 C19 H19A . . 125.5 ?
Fe2 C19 H19A . . 125.5 ?
C21 C20 C19 . . 105.6(2) ?
C21 C20 Si1 . . 124.2(2) ?
C19 C20 Si1 . . 130.2(2) ?
C21 C20 Fe2 . . 69.11(15) ?
C19 C20 Fe2 . . 68.37(15) ?
Si1 C20 Fe2 . . 127.87(14) ?
C22 C21 C20 . . 109.6(3) ?
C22 C21 Fe2 . . 69.92(16) ?
C20 C21 Fe2 . . 69.99(15) ?
C22 C21 H21A . . 125.2 ?
C20 C21 H21A . . 125.2 ?
Fe2 C21 H21A . . 125.2 ?
C21 C22 C18 . . 107.3(3) ?
C21 C22 Fe2 . . 69.60(16) ?
C18 C22 Fe2 . . 69.17(17) ?
C21 C22 H22A . . 126.3 ?
C18 C22 H22A . . 126.3 ?
Fe2 C22 H22A . . 126.3 ?
C27 C23 C24 . . 108.0(3) ?
C27 C23 Fe2 . . 69.52(19) ?
C24 C23 Fe2 . . 70.07(19) ?
C27 C23 H23A . . 126.0 ?
C24 C23 H23A . . 126.0 ?
Fe2 C23 H23A . . 126.0 ?
C25 C24 C23 . . 108.2(3) ?
C25 C24 Fe2 . . 70.30(17) ?
C23 C24 Fe2 . . 69.45(19) ?
C25 C24 H24A . . 125.9 ?
C23 C24 H24A . . 125.9 ?
Fe2 C24 H24A . . 125.9 ?
C24 C25 C26 . . 108.3(3) ?
C24 C25 Fe2 . . 69.54(18) ?
C26 C25 Fe2 . . 69.31(17) ?
C24 C25 H25A . . 125.8 ?
C26 C25 H25A . . 125.8 ?
Fe2 C25 H25A . . 125.8 ?
C25 C26 C27 . . 107.5(3) ?
C25 C26 Fe2 . . 70.38(17) ?
C27 C26 Fe2 . . 69.16(18) ?
C25 C26 H26A . . 126.3 ?
C27 C26 H26A . . 126.3 ?
Fe2 C26 H26A . . 126.3 ?
C23 C27 C26 . . 108.1(3) ?
C23 C27 Fe2 . . 70.0(2) ?
C26 C27 Fe2 . . 69.95(19) ?
C23 C27 H27A . . 125.9 ?
C26 C27 H27A . . 125.9 ?
Fe2 C27 H27A . . 125.9 ?

loop_
_geom_bond_atom_site_label_1
_geom_bond_atom_site_label_2
_geom_bond_site_symmetry_2
_geom_bond_distance
_geom_bond_publ_flag
Fe1 C2 . 2.037(3) ?
Fe1 C7 . 2.039(3) ?
Fe1 C1 . 2.040(3) ?
Fe1 C10 . 2.043(3) ?
Fe1 C9 . 2.044(3) ?
Fe1 C6 . 2.045(3) ?
Fe1 C5 . 2.046(3) ?
Fe1 C4 . 2.049(3) ?
Fe1 C3 . 2.050(3) ?
Fe1 C8 . 2.055(3) ?
Fe2 C27 . 2.033(3) ?
Fe2 C19 . 2.034(3) ?
Fe2 C23 . 2.039(3) ?
Fe2 C18 . 2.041(3) ?
Fe2 C26 . 2.043(3) ?
Fe2 C24 . 2.047(3) ?
Fe2 C21 . 2.050(3) ?
Fe2 C22 . 2.055(3) ?
Fe2 C25 . 2.057(3) ?
Fe2 C20 . 2.062(3) ?
Si1 C8 . 1.850(3) ?
Si1 C20 . 1.862(3) ?
Si1 C17 . 1.877(3) ?
Si1 C11 . 1.881(3) ?
C1 C2 . 1.420(5) ?
C1 C5 . 1.427(5) ?
C1 H1A . 1.0000 ?
C2 C3 . 1.424(5) ?
C2 H2A . 1.0000 ?
C3 C4 . 1.418(4) ?
C3 H3A . 1.0000 ?
C4 C5 . 1.423(4) ?
C4 H4A . 1.0000 ?
C5 H5A . 1.0000 ?
C6 C10 . 1.421(4) ?
C6 C7 . 1.428(4) ?
C6 H6A . 1.0000 ?
C7 C8 . 1.436(4) ?
C7 H7A . 1.0000 ?
C8 C9 . 1.438(4) ?
C9 C10 . 1.424(4) ?
C9 H9A . 1.0000 ?
C10 H10A . 1.0000 ?
C11 C16 . 1.393(4) ?
C11 C12 . 1.393(4) ?
C12 C13 . 1.392(4) ?
C12 H12A . 0.9500 ?
C13 C14 . 1.381(4) ?
C13 H13A . 0.9500 ?
C14 C15 . 1.370(4) ?
C14 H14A . 0.9500 ?
C15 C16 . 1.395(4) ?
C15 H15A . 0.9500 ?
C16 H16A . 0.9500 ?
C17 H17A . 0.9800 ?
C17 H17B . 0.9800 ?
C17 H17C . 0.9800 ?
C18 C19 . 1.416(4) ?
C18 C22 . 1.422(5) ?
C18 H18A . 1.0000 ?
C19 C20 . 1.440(4) ?
C19 H19A . 1.0000 ?
C20 C21 . 1.437(4) ?
C21 C22 . 1.420(4) ?
C21 H21A . 1.0000 ?
C22 H22A . 1.0000 ?
C23 C27 . 1.409(6) ?
C23 C24 . 1.414(6) ?
C23 H23A . 1.0000 ?
C24 C25 . 1.409(5) ?
C24 H24A . 1.0000 ?
C25 C26 . 1.413(5) ?
C25 H25A . 1.0000 ?
C26 C27 . 1.424(5) ?
C26 H26A . 1.0000 ?
C27 H27A . 1.0000 ?

loop_
_geom_torsion_atom_site_label_1
_geom_torsion_atom_site_label_2
_geom_torsion_atom_site_label_3
_geom_torsion_atom_site_label_4
_geom_torsion_site_symmetry_1
_geom_torsion_site_symmetry_2
_geom_torsion_site_symmetry_3
_geom_torsion_site_symmetry_4
_geom_torsion
_geom_torsion_publ_flag
C7 Fe1 C1 C2 . . . . 44.7(4) ?
C10 Fe1 C1 C2 . . . . 117.1(2) ?
C9 Fe1 C1 C2 . . . . 158.97(18) ?
C6 Fe1 C1 C2 . . . . 75.7(2) ?
C5 Fe1 C1 C2 . . . . -119.0(3) ?
C4 Fe1 C1 C2 . . . . -81.1(2) ?
C3 Fe1 C1 C2 . . . . -37.47(19) ?
C8 Fe1 C1 C2 . . . . -167.5(3) ?
C2 Fe1 C1 C5 . . . . 119.0(3) ?
C7 Fe1 C1 C5 . . . . 163.7(3) ?
C10 Fe1 C1 C5 . . . . -123.9(2) ?
C9 Fe1 C1 C5 . . . . -82.0(2) ?
C6 Fe1 C1 C5 . . . . -165.25(18) ?
C4 Fe1 C1 C5 . . . . 37.94(19) ?
C3 Fe1 C1 C5 . . . . 81.6(2) ?
C8 Fe1 C1 C5 . . . . -48.5(4) ?
C5 C1 C2 C3 . . . . 0.0(3) ?
Fe1 C1 C2 C3 . . . . 59.5(2) ?
C5 C1 C2 Fe1 . . . . -59.5(2) ?
C7 Fe1 C2 C1 . . . . -163.23(18) ?
C10 Fe1 C2 C1 . . . . -80.3(2) ?
C9 Fe1 C2 C1 . . . . -49.0(4) ?
C6 Fe1 C2 C1 . . . . -122.09(19) ?
C5 Fe1 C2 C1 . . . . 37.95(18) ?
C4 Fe1 C2 C1 . . . . 81.9(2) ?
C3 Fe1 C2 C1 . . . . 119.7(3) ?
C8 Fe1 C2 C1 . . . . 165.1(3) ?
C7 Fe1 C2 C3 . . . . 77.0(2) ?
C1 Fe1 C2 C3 . . . . -119.7(3) ?
C10 Fe1 C2 C3 . . . . 159.98(19) ?
C9 Fe1 C2 C3 . . . . -168.8(3) ?
C6 Fe1 C2 C3 . . . . 118.2(2) ?
C5 Fe1 C2 C3 . . . . -81.8(2) ?
C4 Fe1 C2 C3 . . . . -37.88(19) ?
C8 Fe1 C2 C3 . . . . 45.3(4) ?
C1 C2 C3 C4 . . . . 0.3(3) ?
Fe1 C2 C3 C4 . . . . 59.5(2) ?
C1 C2 C3 Fe1 . . . . -59.3(2) ?
C2 Fe1 C3 C4 . . . . -118.6(3) ?
C7 Fe1 C3 C4 . . . . 119.59(19) ?
C1 Fe1 C3 C4 . . . . -81.2(2) ?
C10 Fe1 C3 C4 . . . . -164.2(3) ?
C9 Fe1 C3 C4 . . . . 46.3(5) ?
C6 Fe1 C3 C4 . . . . 162.33(17) ?
C5 Fe1 C3 C4 . . . . -37.13(18) ?
C8 Fe1 C3 C4 . . . . 77.7(2) ?
C7 Fe1 C3 C2 . . . . -121.8(2) ?
C1 Fe1 C3 C2 . . . . 37.5(2) ?
C10 Fe1 C3 C2 . . . . -45.6(4) ?
C9 Fe1 C3 C2 . . . . 164.9(4) ?
C6 Fe1 C3 C2 . . . . -79.0(2) ?
C5 Fe1 C3 C2 . . . . 81.5(2) ?
C4 Fe1 C3 C2 . . . . 118.6(3) ?
C8 Fe1 C3 C2 . . . . -163.69(19) ?
C2 C3 C4 C5 . . . . -0.5(3) ?
Fe1 C3 C4 C5 . . . . 58.71(19) ?
C2 C3 C4 Fe1 . . . . -59.2(2) ?
C2 Fe1 C4 C3 . . . . 38.2(2) ?
C7 Fe1 C4 C3 . . . . -78.7(2) ?
C1 Fe1 C4 C3 . . . . 82.2(2) ?
C10 Fe1 C4 C3 . . . . 158.5(3) ?
C9 Fe1 C4 C3 . . . . -164.17(19) ?
C6 Fe1 C4 C3 . . . . -41.3(4) ?
C5 Fe1 C4 C3 . . . . 120.3(3) ?
C8 Fe1 C4 C3 . . . . -121.91(19) ?
C2 Fe1 C4 C5 . . . . -82.2(2) ?
C7 Fe1 C4 C5 . . . . 160.96(18) ?
C1 Fe1 C4 C5 . . . . -38.1(2) ?
C10 Fe1 C4 C5 . . . . 38.1(4) ?
C9 Fe1 C4 C5 . . . . 75.5(2) ?
C6 Fe1 C4 C5 . . . . -161.7(3) ?
C3 Fe1 C4 C5 . . . . -120.3(3) ?
C8 Fe1 C4 C5 . . . . 117.75(19) ?
C3 C4 C5 C1 . . . . 0.5(3) ?
Fe1 C4 C5 C1 . . . . 59.3(2) ?
C3 C4 C5 Fe1 . . . . -58.9(2) ?
C2 C1 C5 C4 . . . . -0.3(3) ?
Fe1 C1 C5 C4 . . . . -59.62(19) ?
C2 C1 C5 Fe1 . . . . 59.3(2) ?
C2 Fe1 C5 C4 . . . . 80.9(2) ?
C7 Fe1 C5 C4 . . . . -46.7(4) ?
C1 Fe1 C5 C4 . . . . 118.7(3) ?
C10 Fe1 C5 C4 . . . . -166.69(17) ?
C9 Fe1 C5 C4 . . . . -124.43(18) ?
C6 Fe1 C5 C4 . . . . 158.2(3) ?
C3 Fe1 C5 C4 . . . . 36.96(18) ?
C8 Fe1 C5 C4 . . . . -81.3(2) ?
C2 Fe1 C5 C1 . . . . -37.8(2) ?
C7 Fe1 C5 C1 . . . . -165.4(3) ?
C10 Fe1 C5 C1 . . . . 74.6(2) ?
C9 Fe1 C5 C1 . . . . 116.9(2) ?
C6 Fe1 C5 C1 . . . . 39.5(5) ?
C4 Fe1 C5 C1 . . . . -118.7(3) ?
C3 Fe1 C5 C1 . . . . -81.8(2) ?
C8 Fe1 C5 C1 . . . . 159.98(19) ?
C2 Fe1 C6 C10 . . . . 117.61(19) ?
C7 Fe1 C6 C10 . . . . -119.1(2) ?
C1 Fe1 C6 C10 . . . . 76.4(2) ?
C9 Fe1 C6 C10 . . . . -37.69(16) ?
C5 Fe1 C6 C10 . . . . 46.8(4) ?
C4 Fe1 C6 C10 . . . . -170.8(3) ?
C3 Fe1 C6 C10 . . . . 159.45(17) ?
C8 Fe1 C6 C10 . . . . -81.81(18) ?
C2 Fe1 C6 C7 . . . . -123.26(19) ?
C1 Fe1 C6 C7 . . . . -164.42(19) ?
C10 Fe1 C6 C7 . . . . 119.1(2) ?
C9 Fe1 C6 C7 . . . . 81.44(18) ?
C5 Fe1 C6 C7 . . . . 165.9(3) ?
C4 Fe1 C6 C7 . . . . -51.7(4) ?
C3 Fe1 C6 C7 . . . . -81.4(2) ?
C8 Fe1 C6 C7 . . . . 37.32(17) ?
C10 C6 C7 C8 . . . . 0.0(3) ?
Fe1 C6 C7 C8 . . . . -59.21(18) ?
C10 C6 C7 Fe1 . . . . 59.24(19) ?
C2 Fe1 C7 C6 . . . . 74.8(2) ?
C1 Fe1 C7 C6 . . . . 41.3(4) ?
C10 Fe1 C7 C6 . . . . -37.71(18) ?
C9 Fe1 C7 C6 . . . . -81.68(19) ?
C5 Fe1 C7 C6 . . . . -167.5(3) ?
C4 Fe1 C7 C6 . . . . 158.43(18) ?
C3 Fe1 C7 C6 . . . . 116.63(19) ?
C8 Fe1 C7 C6 . . . . -120.3(2) ?
C2 Fe1 C7 C8 . . . . -164.89(16) ?
C1 Fe1 C7 C8 . . . . 161.6(3) ?
C10 Fe1 C7 C8 . . . . 82.57(17) ?
C9 Fe1 C7 C8 . . . . 38.60(15) ?
C6 Fe1 C7 C8 . . . . 120.3(2) ?
C5 Fe1 C7 C8 . . . . -47.2(4) ?
C4 Fe1 C7 C8 . . . . -81.30(19) ?
C3 Fe1 C7 C8 . . . . -123.10(17) ?
C6 C7 C8 C9 . . . . -0.2(3) ?
Fe1 C7 C8 C9 . . . . -59.25(17) ?
C6 C7 C8 Si1 . . . . -178.15(18) ?
Fe1 C7 C8 Si1 . . . . 122.8(2) ?
C6 C7 C8 Fe1 . . . . 59.01(19) ?
C20 Si1 C8 C7 . . . . -157.8(2) ?
C17 Si1 C8 C7 . . . . -32.4(3) ?
C11 Si1 C8 C7 . . . . 87.1(2) ?
C20 Si1 C8 C9 . . . . 24.8(3) ?
C17 Si1 C8 C9 . . . . 150.1(2) ?
C11 Si1 C8 C9 . . . . -90.4(2) ?
C20 Si1 C8 Fe1 . . . . -67.5(2) ?
C17 Si1 C8 Fe1 . . . . 57.9(2) ?
C11 Si1 C8 Fe1 . . . . 177.36(16) ?
C2 Fe1 C8 C7 . . . . 41.8(4) ?
C1 Fe1 C8 C7 . . . . -163.9(3) ?
C10 Fe1 C8 C7 . . . . -80.84(18) ?
C9 Fe1 C8 C7 . . . . -117.9(2) ?
C6 Fe1 C8 C7 . . . . -37.21(16) ?
C5 Fe1 C8 C7 . . . . 160.84(17) ?
C4 Fe1 C8 C7 . . . . 118.06(17) ?
C3 Fe1 C8 C7 . . . . 76.1(2) ?
C2 Fe1 C8 C9 . . . . 159.7(3) ?
C7 Fe1 C8 C9 . . . . 117.9(2) ?
C1 Fe1 C8 C9 . . . . -46.0(4) ?
C10 Fe1 C8 C9 . . . . 37.06(17) ?
C6 Fe1 C8 C9 . . . . 80.69(18) ?
C5 Fe1 C8 C9 . . . . -81.26(19) ?
C4 Fe1 C8 C9 . . . . -124.04(17) ?
C3 Fe1 C8 C9 . . . . -166.00(18) ?
C2 Fe1 C8 Si1 . . . . -77.9(4) ?
C7 Fe1 C8 Si1 . . . . -119.7(3) ?
C1 Fe1 C8 Si1 . . . . 76.4(4) ?
C10 Fe1 C8 Si1 . . . . 159.5(2) ?
C9 Fe1 C8 Si1 . . . . 122.4(3) ?
C6 Fe1 C8 Si1 . . . . -156.9(2) ?
C5 Fe1 C8 Si1 . . . . 41.1(2) ?
C4 Fe1 C8 Si1 . . . . -1.6(2) ?
C3 Fe1 C8 Si1 . . . . -43.6(2) ?
C7 C8 C9 C10 . . . . 0.4(3) ?
Si1 C8 C9 C10 . . . . 178.22(19) ?
Fe1 C8 C9 C10 . . . . -58.75(19) ?
C7 C8 C9 Fe1 . . . . 59.12(17) ?
Si1 C8 C9 Fe1 . . . . -123.0(2) ?
C2 Fe1 C9 C10 . . . . -43.5(4) ?
C7 Fe1 C9 C10 . . . . 81.75(19) ?
C1 Fe1 C9 C10 . . . . -78.7(2) ?
C6 Fe1 C9 C10 . . . . 37.61(17) ?
C5 Fe1 C9 C10 . . . . -121.75(18) ?
C4 Fe1 C9 C10 . . . . -163.38(17) ?
C3 Fe1 C9 C10 . . . . 161.2(4) ?
C8 Fe1 C9 C10 . . . . 120.4(2) ?
C2 Fe1 C9 C8 . . . . -163.9(3) ?
C7 Fe1 C9 C8 . . . . -38.62(16) ?
C1 Fe1 C9 C8 . . . . 160.94(17) ?
C10 Fe1 C9 C8 . . . . -120.4(2) ?
C6 Fe1 C9 C8 . . . . -82.76(18) ?
C5 Fe1 C9 C8 . . . . 117.89(17) ?
C4 Fe1 C9 C8 . . . . 76.3(2) ?
C3 Fe1 C9 C8 . . . . 40.8(5) ?
C7 C6 C10 C9 . . . . 0.2(3) ?
Fe1 C6 C10 C9 . . . . 59.27(19) ?
C7 C6 C10 Fe1 . . . . -59.06(19) ?
C8 C9 C10 C6 . . . . -0.4(3) ?
Fe1 C9 C10 C6 . . . . -59.31(19) ?
C8 C9 C10 Fe1 . . . . 58.94(18) ?
C2 Fe1 C10 C6 . . . . -79.5(2) ?
C7 Fe1 C10 C6 . . . . 37.94(17) ?
C1 Fe1 C10 C6 . . . . -121.6(2) ?
C9 Fe1 C10 C6 . . . . 119.4(2) ?
C5 Fe1 C10 C6 . . . . -162.74(17) ?
C4 Fe1 C10 C6 . . . . 168.1(3) ?
C3 Fe1 C10 C6 . . . . -46.9(4) ?
C8 Fe1 C10 C6 . . . . 82.09(18) ?
C2 Fe1 C10 C9 . . . . 161.15(19) ?
C7 Fe1 C10 C9 . . . . -81.45(18) ?
C1 Fe1 C10 C9 . . . . 119.0(2) ?
C6 Fe1 C10 C9 . . . . -119.4(2) ?
C5 Fe1 C10 C9 . . . . 77.9(2) ?
C4 Fe1 C10 C9 . . . . 48.7(4) ?
C3 Fe1 C10 C9 . . . . -166.3(3) ?
C8 Fe1 C10 C9 . . . . -37.29(16) ?
C8 Si1 C11 C16 . . . . -168.9(2) ?
C20 Si1 C11 C16 . . . . 73.8(3) ?
C17 Si1 C11 C16 . . . . -50.5(3) ?
C8 Si1 C11 C12 . . . . 9.5(3) ?
C20 Si1 C11 C12 . . . . -107.7(2) ?
C17 Si1 C11 C12 . . . . 128.0(2) ?
C16 C11 C12 C13 . . . . 0.3(4) ?
Si1 C11 C12 C13 . . . . -178.2(2) ?
C11 C12 C13 C14 . . . . -0.5(5) ?
C12 C13 C14 C15 . . . . 0.1(5) ?
C13 C14 C15 C16 . . . . 0.5(5) ?
C12 C11 C16 C15 . . . . 0.3(4) ?
Si1 C11 C16 C15 . . . . 178.8(2) ?
C14 C15 C16 C11 . . . . -0.7(5) ?
C27 Fe2 C18 C19 . . . . -160.54(19) ?
C23 Fe2 C18 C19 . . . . -119.8(2) ?
C26 Fe2 C18 C19 . . . . 171.5(3) ?
C24 Fe2 C18 C19 . . . . -79.1(2) ?
C21 Fe2 C18 C19 . . . . 81.73(18) ?
C22 Fe2 C18 C19 . . . . 119.6(2) ?
C25 Fe2 C18 C19 . . . . -52.4(4) ?
C20 Fe2 C18 C19 . . . . 37.64(16) ?
C27 Fe2 C18 C22 . . . . 79.9(2) ?
C19 Fe2 C18 C22 . . . . -119.6(2) ?
C23 Fe2 C18 C22 . . . . 120.6(2) ?
C26 Fe2 C18 C22 . . . . 52.0(4) ?
C24 Fe2 C18 C22 . . . . 161.27(19) ?
C21 Fe2 C18 C22 . . . . -37.85(17) ?
C25 Fe2 C18 C22 . . . . -171.9(3) ?
C20 Fe2 C18 C22 . . . . -81.94(18) ?
C22 C18 C19 C20 . . . . -0.2(3) ?
Fe2 C18 C19 C20 . . . . -59.83(19) ?
C22 C18 C19 Fe2 . . . . 59.6(2) ?
C27 Fe2 C19 C18 . . . . 45.6(4) ?
C23 Fe2 C19 C18 . . . . 76.8(2) ?
C26 Fe2 C19 C18 . . . . -170.6(3) ?
C24 Fe2 C19 C18 . . . . 118.6(2) ?
C21 Fe2 C19 C18 . . . . -81.17(19) ?
C22 Fe2 C19 C18 . . . . -37.48(18) ?
C25 Fe2 C19 C18 . . . . 159.14(18) ?
C20 Fe2 C19 C18 . . . . -119.9(2) ?
C27 Fe2 C19 C20 . . . . 165.5(3) ?
C23 Fe2 C19 C20 . . . . -163.31(19) ?
C18 Fe2 C19 C20 . . . . 119.9(2) ?
C26 Fe2 C19 C20 . . . . -50.7(4) ?
C24 Fe2 C19 C20 . . . . -121.53(18) ?
C21 Fe2 C19 C20 . . . . 38.72(16) ?
C22 Fe2 C19 C20 . . . . 82.42(18) ?
C25 Fe2 C19 C20 . . . . -81.0(2) ?
C18 C19 C20 C21 . . . . 0.1(3) ?
Fe2 C19 C20 C21 . . . . -59.40(17) ?
C18 C19 C20 Si1 . . . . -178.5(2) ?
Fe2 C19 C20 Si1 . . . . 122.0(2) ?
C18 C19 C20 Fe2 . . . . 59.5(2) ?
C8 Si1 C20 C21 . . . . -104.2(2) ?
C17 Si1 C20 C21 . . . . 133.1(2) ?
C11 Si1 C20 C21 . . . . 10.5(2) ?
C8 Si1 C20 C19 . . . . 74.2(3) ?
C17 Si1 C20 C19 . . . . -48.5(3) ?
C11 Si1 C20 C19 . . . . -171.1(2) ?
C8 Si1 C20 Fe2 . . . . 166.86(15) ?
C17 Si1 C20 Fe2 . . . . 44.1(2) ?
C11 Si1 C20 Fe2 . . . . -78.43(19) ?
C27 Fe2 C20 C21 . . . . -44.6(5) ?
C19 Fe2 C20 C21 . . . . 117.5(2) ?
C23 Fe2 C20 C21 . . . . 158.2(3) ?
C18 Fe2 C20 C21 . . . . 80.22(18) ?
C26 Fe2 C20 C21 . . . . -80.9(2) ?
C24 Fe2 C20 C21 . . . . -165.60(18) ?
C22 Fe2 C20 C21 . . . . 36.60(17) ?
C25 Fe2 C20 C21 . . . . -123.14(17) ?
C27 Fe2 C20 C19 . . . . -162.1(4) ?
C23 Fe2 C20 C19 . . . . 40.8(4) ?
C18 Fe2 C20 C19 . . . . -37.23(18) ?
C26 Fe2 C20 C19 . . . . 161.67(18) ?
C24 Fe2 C20 C19 . . . . 77.0(2) ?
C21 Fe2 C20 C19 . . . . -117.5(2) ?
C22 Fe2 C20 C19 . . . . -80.85(18) ?
C25 Fe2 C20 C19 . . . . 119.41(18) ?
C27 Fe2 C20 Si1 . . . . 73.1(5) ?
C19 Fe2 C20 Si1 . . . . -124.8(3) ?
C23 Fe2 C20 Si1 . . . . -84.1(4) ?
C18 Fe2 C20 Si1 . . . . -162.1(2) ?
C26 Fe2 C20 Si1 . . . . 36.8(2) ?
C24 Fe2 C20 Si1 . . . . -47.9(2) ?
C21 Fe2 C20 Si1 . . . . 117.7(2) ?
C22 Fe2 C20 Si1 . . . . 154.3(2) ?
C25 Fe2 C20 Si1 . . . . -5.4(2) ?
C19 C20 C21 C22 . . . . 0.1(3) ?
Si1 C20 C21 C22 . . . . 178.83(19) ?
Fe2 C20 C21 C22 . . . . -58.82(19) ?
C19 C20 C21 Fe2 . . . . 58.92(17) ?
Si1 C20 C21 Fe2 . . . . -122.35(19) ?
C27 Fe2 C21 C22 . . . . -75.2(2) ?
C19 Fe2 C21 C22 . . . . 81.96(19) ?
C23 Fe2 C21 C22 . . . . -36.6(4) ?
C18 Fe2 C21 C22 . . . . 37.98(19) ?
C26 Fe2 C21 C22 . . . . -118.9(2) ?
C24 Fe2 C21 C22 . . . . 160.0(4) ?
C25 Fe2 C21 C22 . . . . -161.43(19) ?
C20 Fe2 C21 C22 . . . . 120.9(2) ?
C27 Fe2 C21 C20 . . . . 163.90(18) ?
C19 Fe2 C21 C20 . . . . -38.95(16) ?
C23 Fe2 C21 C20 . . . . -157.5(3) ?
C18 Fe2 C21 C20 . . . . -82.93(18) ?
C26 Fe2 C21 C20 . . . . 120.23(18) ?
C24 Fe2 C21 C20 . . . . 39.1(4) ?
C22 Fe2 C21 C20 . . . . -120.9(2) ?
C25 Fe2 C21 C20 . . . . 77.7(2) ?
C20 C21 C22 C18 . . . . -0.3(3) ?
Fe2 C21 C22 C18 . . . . -59.1(2) ?
C20 C21 C22 Fe2 . . . . 58.86(19) ?
C19 C18 C22 C21 . . . . 0.3(3) ?
Fe2 C18 C22 C21 . . . . 59.39(19) ?
C19 C18 C22 Fe2 . . . . -59.1(2) ?
C27 Fe2 C22 C21 . . . . 123.3(2) ?
C19 Fe2 C22 C21 . . . . -81.24(19) ?
C23 Fe2 C22 C21 . . . . 165.2(2) ?
C18 Fe2 C22 C21 . . . . -118.8(3) ?
C26 Fe2 C22 C21 . . . . 81.7(2) ?
C24 Fe2 C22 C21 . . . . -163.2(3) ?
C25 Fe2 C22 C21 . . . . 52.0(4) ?
C20 Fe2 C22 C21 . . . . -36.96(17) ?
C27 Fe2 C22 C18 . . . . -117.9(2) ?
C19 Fe2 C22 C18 . . . . 37.53(17) ?
C23 Fe2 C22 C18 . . . . -76.1(2) ?
C26 Fe2 C22 C18 . . . . -159.51(18) ?
C24 Fe2 C22 C18 . . . . -44.5(4) ?
C21 Fe2 C22 C18 . . . . 118.8(3) ?
C25 Fe2 C22 C18 . . . . 170.8(3) ?
C20 Fe2 C22 C18 . . . . 81.80(19) ?
C19 Fe2 C23 C27 . . . . -161.3(2) ?
C18 Fe2 C23 C27 . . . . -120.3(2) ?
C26 Fe2 C23 C27 . . . . 38.0(2) ?
C24 Fe2 C23 C27 . . . . 119.0(3) ?
C21 Fe2 C23 C27 . . . . -52.6(4) ?
C22 Fe2 C23 C27 . . . . -79.5(2) ?
C25 Fe2 C23 C27 . . . . 81.6(2) ?
C20 Fe2 C23 C27 . . . . 168.7(3) ?
C27 Fe2 C23 C24 . . . . -119.0(3) ?
C19 Fe2 C23 C24 . . . . 79.6(2) ?
C18 Fe2 C23 C24 . . . . 120.7(2) ?
C26 Fe2 C23 C24 . . . . -81.0(2) ?
C21 Fe2 C23 C24 . . . . -171.6(3) ?
C22 Fe2 C23 C24 . . . . 161.5(2) ?
C25 Fe2 C23 C24 . . . . -37.4(2) ?
C20 Fe2 C23 C24 . . . . 49.7(4) ?
C27 C23 C24 C25 . . . . 0.5(4) ?
Fe2 C23 C24 C25 . . . . 59.9(2) ?
C27 C23 C24 Fe2 . . . . -59.4(2) ?
C27 Fe2 C24 C25 . . . . -81.5(2) ?
C19 Fe2 C24 C25 . . . . 122.9(2) ?
C23 Fe2 C24 C25 . . . . -119.2(3) ?
C18 Fe2 C24 C25 . . . . 164.85(19) ?
C26 Fe2 C24 C25 . . . . -37.2(2) ?
C21 Fe2 C24 C25 . . . . 51.5(5) ?
C22 Fe2 C24 C25 . . . . -163.0(3) ?
C20 Fe2 C24 C25 . . . . 81.0(2) ?
C27 Fe2 C24 C23 . . . . 37.7(2) ?
C19 Fe2 C24 C23 . . . . -117.9(2) ?
C18 Fe2 C24 C23 . . . . -76.0(3) ?
C26 Fe2 C24 C23 . . . . 82.0(2) ?
C21 Fe2 C24 C23 . . . . 170.7(3) ?
C22 Fe2 C24 C23 . . . . -43.8(4) ?
C25 Fe2 C24 C23 . . . . 119.2(3) ?
C20 Fe2 C24 C23 . . . . -159.8(2) ?
C23 C24 C25 C26 . . . . -0.7(3) ?
Fe2 C24 C25 C26 . . . . 58.6(2) ?
C23 C24 C25 Fe2 . . . . -59.4(2) ?
C27 Fe2 C25 C24 . . . . 81.6(2) ?
C19 Fe2 C25 C24 . . . . -75.1(2) ?
C23 Fe2 C25 C24 . . . . 37.7(2) ?
C18 Fe2 C25 C24 . . . . -36.8(4) ?
C26 Fe2 C25 C24 . . . . 119.9(3) ?
C21 Fe2 C25 C24 . . . . -161.3(2) ?
C22 Fe2 C25 C24 . . . . 159.4(3) ?
C20 Fe2 C25 C24 . . . . -118.6(2) ?
C27 Fe2 C25 C26 . . . . -38.4(2) ?
C19 Fe2 C25 C26 . . . . 164.97(18) ?
C23 Fe2 C25 C26 . . . . -82.2(2) ?
C18 Fe2 C25 C26 . . . . -156.7(3) ?
C24 Fe2 C25 C26 . . . . -119.9(3) ?
C21 Fe2 C25 C26 . . . . 78.8(2) ?
C22 Fe2 C25 C26 . . . . 39.5(5) ?
C20 Fe2 C25 C26 . . . . 121.4(2) ?
C24 C25 C26 C27 . . . . 0.7(3) ?
Fe2 C25 C26 C27 . . . . 59.5(2) ?
C24 C25 C26 Fe2 . . . . -58.8(2) ?
C27 Fe2 C26 C25 . . . . 118.5(3) ?
C19 Fe2 C26 C25 . . . . -40.3(4) ?
C23 Fe2 C26 C25 . . . . 80.8(2) ?
C18 Fe2 C26 C25 . . . . 156.4(3) ?
C24 Fe2 C26 C25 . . . . 37.1(2) ?
C21 Fe2 C26 C25 . . . . -122.27(19) ?
C22 Fe2 C26 C25 . . . . -165.50(18) ?
C20 Fe2 C26 C25 . . . . -78.7(2) ?
C19 Fe2 C26 C27 . . . . -158.8(3) ?
C23 Fe2 C26 C27 . . . . -37.6(2) ?
C18 Fe2 C26 C27 . . . . 37.9(4) ?
C24 Fe2 C26 C27 . . . . -81.4(2) ?
C21 Fe2 C26 C27 . . . . 119.3(2) ?
C22 Fe2 C26 C27 . . . . 76.0(3) ?
C25 Fe2 C26 C27 . . . . -118.5(3) ?
C20 Fe2 C26 C27 . . . . 162.8(2) ?
C24 C23 C27 C26 . . . . 0.0(4) ?
Fe2 C23 C27 C26 . . . . -59.8(2) ?
C24 C23 C27 Fe2 . . . . 59.8(2) ?
C25 C26 C27 C23 . . . . -0.4(4) ?
Fe2 C26 C27 C23 . . . . 59.8(2) ?
C25 C26 C27 Fe2 . . . . -60.2(2) ?
C19 Fe2 C27 C23 . . . . 43.5(4) ?
C18 Fe2 C27 C23 . . . . 76.3(3) ?
C26 Fe2 C27 C23 . . . . -119.0(3) ?
C24 Fe2 C27 C23 . . . . -37.7(2) ?
C21 Fe2 C27 C23 . . . . 159.3(2) ?
C22 Fe2 C27 C23 . . . . 118.3(2) ?
C25 Fe2 C27 C23 . . . . -81.2(2) ?
C20 Fe2 C27 C23 . . . . -166.9(3) ?
C19 Fe2 C27 C26 . . . . 162.5(3) ?
C23 Fe2 C27 C26 . . . . 119.0(3) ?
C18 Fe2 C27 C26 . . . . -164.70(19) ?
C24 Fe2 C27 C26 . . . . 81.3(2) ?
C21 Fe2 C27 C26 . . . . -81.7(2) ?
C22 Fe2 C27 C26 . . . . -122.7(2) ?
C25 Fe2 C27 C26 . . . . 37.84(19) ?
C20 Fe2 C27 C26 . . . . -47.9(5) ?
